data_4340087
loop_
_publ_author_name
'Handke, Marcel'
'Weber, Hanna'
'Lange, Marcus'
'M\"ollmer, Jens'
'Lincke, J\"org'
'Gl\"aser, Roger'
'Staudt, Reiner'
'Krautscheid, Harald'

_publ_section_title
;
 Network Flexibility: Control of Gate Opening in an Isostructural Series
 of Ag-MOFs by Linker Substitution.
;
_journal_issue 14
_journal_name_full 'Inorganic chemistry'
_journal_page_first 7599
_journal_page_last 7607
_journal_paper_doi 10.1021/ic500908r
_journal_volume 53
_journal_year 2014
_chemical_formula_moiety 'C38 H34 Ag2 N8 O6'
_chemical_formula_sum 'C38 H34 Ag2 N8 O6'
_chemical_formula_weight 914.47
_chemical_name_systematic
;
 ?
;
_space_group_IT_number 45
_symmetry_cell_setting orthorhombic
_symmetry_Int_Tables_number 45
_symmetry_space_group_name_Hall 'I 2 -2c'
_symmetry_space_group_name_H-M 'I b a 2'
_atom_sites_solution_hydrogens geom
_atom_sites_solution_primary direct
_atom_sites_solution_secondary difmap
_audit_creation_method SHELXL-97
_cell_angle_alpha 90.00
_cell_angle_beta 90.00
_cell_angle_gamma 90.00
_cell_formula_units_Z 16
_cell_length_a 23.407(3)
_cell_length_b 29.545(4)
_cell_length_c 29.171(4)
_cell_measurement_reflns_used 34506
_cell_measurement_temperature 180(2)
_cell_measurement_theta_max 29.47
_cell_measurement_theta_min 1.29
_cell_volume 20173(5)
_computing_cell_refinement 'XDS, Kabsch, W. (2010) Acta Cryst.'
_computing_data_collection 'marCCD 1994-2002'
_computing_data_reduction 'XDS, Kabsch, W. (2010) Acta Cryst.'
_computing_molecular_graphics 'DIAMOND 3.2'
_computing_publication_material 'WinGX publication routines (Farrugia, 1999)'
_computing_structure_refinement 'SHELXL-97 Sheldrick, G. M. (2008) Acta Cryst.'
_computing_structure_solution 'SHELXS-97 Sheldrick, G. M. (2008) Acta Cryst.'
_diffrn_ambient_temperature 180(2)
_diffrn_measured_fraction_theta_full 0.995
_diffrn_measured_fraction_theta_max 0.995
_diffrn_measurement_device_type 'MX-225 CCD'
_diffrn_measurement_method 'rotation method'
_diffrn_radiation_monochromator 'Si 111'
_diffrn_radiation_source 'BESSY BL MX-14.2'
_diffrn_radiation_type synchrotron
_diffrn_radiation_wavelength 0.82657
_diffrn_reflns_av_R_equivalents 0.0302
_diffrn_reflns_av_sigmaI/netI 0.0291
_diffrn_reflns_limit_h_max 27
_diffrn_reflns_limit_h_min -24
_diffrn_reflns_limit_k_max 35
_diffrn_reflns_limit_k_min -35
_diffrn_reflns_limit_l_max 34
_diffrn_reflns_limit_l_min -34
_diffrn_reflns_number 31550
_diffrn_reflns_theta_full 29.47
_diffrn_reflns_theta_max 29.47
_diffrn_reflns_theta_min 1.29
_exptl_absorpt_coefficient_mu 1.210
_exptl_absorpt_correction_type none
_exptl_crystal_colour colourless
_exptl_crystal_density_diffrn 1.204
_exptl_crystal_density_method 'not measured'
_exptl_crystal_description prism
_exptl_crystal_F_000 7360
_exptl_crystal_size_max 0.20
_exptl_crystal_size_mid 0.15
_exptl_crystal_size_min 0.10
_refine_diff_density_max 0.761
_refine_diff_density_min -0.536
_refine_diff_density_rms 0.082
_refine_ls_abs_structure_details 'Flack H D (1983), Acta Cryst. A39, 876-881'
_refine_ls_abs_structure_Flack 0.400(14)
_refine_ls_extinction_method none
_refine_ls_goodness_of_fit_ref 1.077
_refine_ls_hydrogen_treatment mixed
_refine_ls_matrix_type full
_refine_ls_number_parameters 984
_refine_ls_number_reflns 16171
_refine_ls_number_restraints 220
_refine_ls_restrained_S_all 1.070
_refine_ls_R_factor_all 0.0401
_refine_ls_R_factor_gt 0.0395
_refine_ls_shift/su_max 0.002
_refine_ls_shift/su_mean 0.000
_refine_ls_structure_factor_coef Fsqd
_refine_ls_weighting_details 'calc w=1/[\s^2^(Fo^2^)+(0.0610P)^2^+56.3813P] where P=(Fo^2^+2Fc^2^)/3'
_refine_ls_weighting_scheme calc
_refine_ls_wR_factor_gt 0.1080
_refine_ls_wR_factor_ref 0.1084
_reflns_number_gt 15835
_reflns_number_total 16171
_reflns_threshold_expression >2sigma(I)
_cod_data_source_file ic500908r_si_002.cif
_cod_data_source_block compound_2
_cod_depositor_comments 'Adding full bibliography for 4340086--4340098.cif.'
_cod_original_cell_volume 20174(4)
_cod_original_sg_symbol_H-M Iba2
_cod_database_code 4340087

loop_
_symmetry_equiv_pos_as_xyz
'x, y, z'
'-x, -y, z'
'-x, y, z+1/2'
'x, -y, z+1/2'
'x+1/2, y+1/2, z+1/2'
'-x+1/2, -y+1/2, z+1/2'
'-x+1/2, y+1/2, z+1'
'x+1/2, -y+1/2, z+1'

loop_
_atom_site_label
_atom_site_type_symbol
_atom_site_fract_x
_atom_site_fract_y
_atom_site_fract_z
_atom_site_U_iso_or_equiv
_atom_site_adp_type
_atom_site_occupancy
_atom_site_symmetry_multiplicity
_atom_site_calc_flag
_atom_site_refinement_flags
C1 C 0.7259(2) 0.37525(18) 0.37370(19) 0.0376(12) Uani 1 1 d .
C2 C 0.7228(2) 0.33570(16) 0.34036(17) 0.0321(10) Uani 1 1 d .
C3 C 0.7721(2) 0.32110(16) 0.31850(19) 0.0334(11) Uani 1 1 d .
H3 H 0.8075 0.3362 0.3230 0.040 Uiso 1 1 calc R
C4 C 0.7679(2) 0.28388(16) 0.28998(17) 0.0293(10) Uani 1 1 d .
C5 C 0.7169(2) 0.26083(15) 0.28170(17) 0.0303(10) Uani 1 1 d .
H5 H 0.7156 0.2354 0.2618 0.036 Uiso 1 1 calc R
C6 C 0.6679(2) 0.27651(16) 0.30375(16) 0.0283(10) Uani 1 1 d .
C7 C 0.6725(2) 0.31311(16) 0.33405(17) 0.0320(10) Uani 1 1 d .
H7 H 0.6396 0.3225 0.3507 0.038 Uiso 1 1 calc R
C8 C 0.8319(2) 0.33397(18) 0.21341(18) 0.0379(11) Uani 1 1 d .
H8A H 0.7966 0.3448 0.2278 0.057 Uiso 1 1 calc R
H8B H 0.8254 0.3295 0.1805 0.057 Uiso 1 1 calc R
H8C H 0.8622 0.3564 0.2178 0.057 Uiso 1 1 calc R
C9 C 0.8493(2) 0.29015(15) 0.23479(15) 0.0280(10) Uani 1 1 d .
C10 C 0.8505(2) 0.22965(15) 0.27777(18) 0.0330(11) Uani 1 1 d .
C11 C 0.8335(3) 0.19578(19) 0.3126(2) 0.0493(15) Uani 1 1 d .
H11A H 0.8641 0.1735 0.3163 0.074 Uiso 1 1 calc R
H11B H 0.7985 0.1804 0.3025 0.074 Uiso 1 1 calc R
H11C H 0.8264 0.2110 0.3419 0.074 Uiso 1 1 calc R
C12 C 0.5996(2) 0.22215(17) 0.27072(17) 0.0316(10) Uani 1 1 d .
C13 C 0.5423(2) 0.19946(16) 0.28058(19) 0.0350(11) Uani 1 1 d U
C14 C 0.5073(2) 0.21242(18) 0.3155(2) 0.0397(11) Uani 1 1 d U
H14 H 0.5174 0.2382 0.3331 0.048 Uiso 1 1 calc R
C15 C 0.4569(3) 0.1893(2) 0.3264(2) 0.0470(13) Uani 1 1 d U
C16 C 0.4440(3) 0.1513(2) 0.2996(3) 0.0573(15) Uani 1 1 d U
H16 H 0.4112 0.1336 0.3063 0.069 Uiso 1 1 calc R
C17 C 0.4789(3) 0.1396(2) 0.2635(3) 0.068(2) Uani 1 1 d U
H17 H 0.4688 0.1145 0.2448 0.082 Uiso 1 1 calc R
C18 C 0.5270(2) 0.16286(17) 0.2542(2) 0.0427(12) Uani 1 1 d U
H18 H 0.5505 0.1539 0.2293 0.051 Uiso 1 1 calc R
C19 C 0.4218(3) 0.2036(3) 0.3645(3) 0.074(2) Uani 1 1 d U
H19A H 0.4464 0.2126 0.3901 0.112 Uiso 1 1 calc R
H19B H 0.3971 0.1786 0.3740 0.112 Uiso 1 1 calc R
H19C H 0.3982 0.2294 0.3551 0.112 Uiso 1 1 calc R
C20 C 0.7585(2) 0.60881(18) 0.57295(18) 0.0338(11) Uani 1 1 d .
C21 C 0.7444(2) 0.65102(18) 0.59867(17) 0.0325(11) Uani 1 1 d .
C22 C 0.6916(2) 0.65723(15) 0.61956(16) 0.0292(10) Uani 1 1 d .
H22 H 0.6638 0.6338 0.6187 0.035 Uiso 1 1 calc R
C23 C 0.6796(2) 0.69749(16) 0.64158(16) 0.0298(10) Uani 1 1 d .
C24 C 0.7189(2) 0.73204(16) 0.64518(18) 0.0328(11) Uani 1 1 d .
H24 H 0.7102 0.7589 0.6617 0.039 Uiso 1 1 calc R
C25 C 0.7722(2) 0.72647(17) 0.62362(17) 0.0339(11) Uani 1 1 d .
C26 C 0.7839(2) 0.68653(17) 0.60044(17) 0.0337(11) Uani 1 1 d .
H26 H 0.8196 0.6832 0.5854 0.040 Uiso 1 1 calc R
C27 C 0.6230(2) 0.64426(18) 0.72231(18) 0.0389(12) Uani 1 1 d .
H27A H 0.5976 0.6361 0.7477 0.058 Uiso 1 1 calc R
H27B H 0.6602 0.6535 0.7345 0.058 Uiso 1 1 calc R
H27C H 0.6280 0.6181 0.7020 0.058 Uiso 1 1 calc R
C28 C 0.5979(2) 0.68179(14) 0.69642(16) 0.0268(9) Uani 1 1 d .
C29 C 0.5857(2) 0.73673(16) 0.64715(19) 0.0362(11) Uani 1 1 d .
C30 C 0.5933(3) 0.7677(2) 0.6074(2) 0.0579(18) Uani 1 1 d .
H30A H 0.5562 0.7734 0.5930 0.087 Uiso 1 1 calc R
H30B H 0.6191 0.7537 0.5850 0.087 Uiso 1 1 calc R
H30C H 0.6097 0.7964 0.6179 0.087 Uiso 1 1 calc R
C31 C 0.8204(2) 0.79572(16) 0.65187(19) 0.0360(11) Uani 1 1 d .
C32 C 0.8713(3) 0.82518(18) 0.6465(2) 0.0442(12) Uani 1 1 d U
C33 C 0.9113(3) 0.8185(2) 0.6111(2) 0.0531(15) Uani 1 1 d U
H33 H 0.9053 0.7951 0.5893 0.064 Uiso 1 1 calc R
C34 C 0.9601(3) 0.8462(2) 0.6076(3) 0.0593(16) Uani 1 1 d U
C35 C 0.9678(3) 0.8793(2) 0.6388(3) 0.0680(18) Uani 1 1 d U
H35 H 1.0009 0.8979 0.6367 0.082 Uiso 1 1 calc R
C36 C 0.9294(4) 0.8869(3) 0.6732(3) 0.076(2) Uani 1 1 d U
H36 H 0.9357 0.9109 0.6943 0.092 Uiso 1 1 calc R
C37 C 0.8810(3) 0.8597(2) 0.6775(3) 0.0644(17) Uani 1 1 d U
H37 H 0.8547 0.8648 0.7018 0.077 Uiso 1 1 calc R
C38 C 1.0014(4) 0.8376(3) 0.5693(4) 0.087(2) Uani 1 1 d U
H38A H 0.9883 0.8117 0.5512 0.130 Uiso 1 1 calc R
H38B H 1.0392 0.8310 0.5821 0.130 Uiso 1 1 calc R
H38C H 1.0037 0.8644 0.5497 0.130 Uiso 1 1 calc R
C39 C 1.0288(2) 0.3520(2) 0.6150(2) 0.0410(13) Uani 1 1 d .
C40 C 1.0212(2) 0.38361(17) 0.57481(18) 0.0334(11) Uani 1 1 d .
C41 C 0.9666(2) 0.39988(18) 0.56408(19) 0.0380(12) Uani 1 1 d .
H41 H 0.9347 0.3932 0.5831 0.046 Uiso 1 1 calc R
C42 C 0.9604(2) 0.42521(16) 0.52619(16) 0.0282(10) Uani 1 1 d .
C43 C 1.0046(2) 0.43938(14) 0.49864(17) 0.0282(9) Uani 1 1 d .
H43 H 0.9980 0.4586 0.4731 0.034 Uiso 1 1 calc R
C44 C 1.0602(2) 0.42423(15) 0.50969(16) 0.0270(9) Uani 1 1 d .
C45 C 1.0672(2) 0.39550(16) 0.54758(17) 0.0321(10) Uani 1 1 d .
H45 H 1.1041 0.3840 0.5546 0.039 Uiso 1 1 calc R
C46 C 0.8920(3) 0.3988(2) 0.4395(2) 0.0511(15) Uani 1 1 d .
H46A H 0.9092 0.3714 0.4525 0.077 Uiso 1 1 calc R
H46B H 0.9205 0.4150 0.4212 0.077 Uiso 1 1 calc R
H46C H 0.8596 0.3904 0.4200 0.077 Uiso 1 1 calc R
C47 C 0.8715(2) 0.42876(17) 0.47755(17) 0.0313(10) Uani 1 1 d .
C48 C 0.8699(2) 0.46863(15) 0.54011(16) 0.0293(9) Uani 1 1 d .
C49 C 0.8864(3) 0.4906(2) 0.58450(19) 0.0478(14) Uani 1 1 d .
H49A H 0.8534 0.5068 0.5972 0.072 Uiso 1 1 calc R
H49B H 0.9176 0.5121 0.5791 0.072 Uiso 1 1 calc R
H49C H 0.8990 0.4674 0.6063 0.072 Uiso 1 1 calc R
C50 C 1.1136(2) 0.45775(16) 0.44466(17) 0.0340(11) Uani 1 1 d .
C51 C 1.1682(2) 0.45295(17) 0.41955(16) 0.0336(11) Uani 1 1 d .
C52 C 1.2077(2) 0.41821(18) 0.42841(18) 0.0399(12) Uani 1 1 d .
H52 H 1.2011 0.3982 0.4533 0.048 Uiso 1 1 calc R
C53 C 1.2564(2) 0.4124(2) 0.4015(2) 0.0450(14) Uani 1 1 d .
C54 C 1.2651(3) 0.4423(2) 0.3652(2) 0.0518(16) Uani 1 1 d .
H54 H 1.2977 0.4384 0.3462 0.062 Uiso 1 1 calc R
C55 C 1.2272(3) 0.4779(2) 0.3559(2) 0.0519(15) Uani 1 1 d .
H55 H 1.2342 0.4978 0.3310 0.062 Uiso 1 1 calc R
C56 C 1.1796(3) 0.48353(19) 0.3834(2) 0.0475(14) Uani 1 1 d .
H56 H 1.1544 0.5082 0.3779 0.057 Uiso 1 1 calc R
C57 C 1.2964(3) 0.3737(2) 0.4113(3) 0.0627(18) Uani 1 1 d .
H57A H 1.2946 0.3660 0.4439 0.094 Uiso 1 1 calc R
H57B H 1.3355 0.3825 0.4032 0.094 Uiso 1 1 calc R
H57C H 1.2850 0.3473 0.3930 0.094 Uiso 1 1 calc R
C58 C 0.4979(2) 0.64605(18) 0.3438(2) 0.0395(13) Uani 1 1 d .
C59 C 0.4987(2) 0.61636(15) 0.38598(19) 0.0356(11) Uani 1 1 d U
C60 C 0.5465(2) 0.58923(15) 0.39566(19) 0.0320(10) Uani 1 1 d U
H60 H 0.5780 0.5882 0.3752 0.038 Uiso 1 1 calc R
C61 C 0.5466(2) 0.56447(15) 0.43491(18) 0.0324(10) Uani 1 1 d U
C62 C 0.5007(2) 0.56365(15) 0.46529(17) 0.0320(10) Uani 1 1 d U
H62 H 0.5013 0.5449 0.4917 0.038 Uiso 1 1 calc R
C63 C 0.4535(2) 0.59140(16) 0.4556(2) 0.0356(11) Uani 1 1 d U
C64 C 0.4529(2) 0.61692(16) 0.4167(2) 0.0373(11) Uani 1 1 d U
H64 H 0.4207 0.6354 0.4103 0.045 Uiso 1 1 calc R
C65 C 0.6070(2) 0.48730(17) 0.37974(18) 0.0391(12) Uani 1 1 d .
H65A H 0.6115 0.5103 0.3558 0.059 Uiso 1 1 calc R
H65B H 0.5669 0.4782 0.3817 0.059 Uiso 1 1 calc R
H65C H 0.6306 0.4609 0.3723 0.059 Uiso 1 1 calc R
C66 C 0.6252(2) 0.50605(15) 0.42372(16) 0.0288(10) Uani 1 1 d .
C67 C 0.6280(2) 0.54689(16) 0.48704(17) 0.0306(10) Uani 1 1 d .
C68 C 0.6133(3) 0.5791(2) 0.5237(2) 0.0464(14) Uani 1 1 d .
H68A H 0.5830 0.5663 0.5429 0.070 Uiso 1 1 calc R
H68B H 0.6000 0.6075 0.5101 0.070 Uiso 1 1 calc R
H68C H 0.6472 0.5849 0.5426 0.070 Uiso 1 1 calc R
C69 C 0.3952(2) 0.56932(17) 0.52403(19) 0.0368(12) Uani 1 1 d .
C70 C 0.3408(3) 0.57850(19) 0.5499(2) 0.0485(14) Uani 1 1 d U
C71 C 0.3029(3) 0.6124(2) 0.5384(3) 0.0583(15) Uani 1 1 d U
H71 H 0.3091 0.6307 0.5122 0.070 Uiso 1 1 calc R
C72 C 0.2538(3) 0.6194(3) 0.5671(3) 0.0662(18) Uani 1 1 d U
C73 C 0.2456(4) 0.5927(3) 0.6029(3) 0.076(2) Uani 1 1 d U
H73 H 0.2125 0.5970 0.6211 0.091 Uiso 1 1 calc R
C74 C 0.2819(3) 0.5604(3) 0.6142(3) 0.0709(19) Uani 1 1 d U
H74 H 0.2750 0.5427 0.6407 0.085 Uiso 1 1 calc R
C75 C 0.3294(3) 0.5522(3) 0.5880(2) 0.0616(17) Uani 1 1 d U
H75 H 0.3546 0.5283 0.5961 0.074 Uiso 1 1 calc R
C76 C 0.2144(4) 0.6576(3) 0.5530(4) 0.094(3) Uani 1 1 d U
H76A H 0.1795 0.6451 0.5394 0.141 Uiso 1 1 calc R
H76B H 0.2337 0.6769 0.5305 0.141 Uiso 1 1 calc R
H76C H 0.2044 0.6756 0.5801 0.141 Uiso 1 1 calc R
Ag1 Ag 0.745479(15) 0.450312(13) 0.432200(14) 0.03671(10) Uani 1 1 d .
Ag2 Ag 0.745722(16) 0.514496(13) 0.536337(14) 0.03614(10) Uani 1 1 d .
Ag3 Ag 0.976102(16) 0.185747(12) 0.251328(14) 0.03505(10) Uani 1 1 d .
Ag4 Ag 0.967153(19) 0.282341(15) 0.179767(16) 0.04935(13) Uani 1 1 d .
N1 N 0.89604(17) 0.22892(12) 0.25231(15) 0.0292(8) Uani 1 1 d .
N2 N 0.89398(17) 0.26707(12) 0.22470(13) 0.0287(8) Uani 1 1 d .
N3 N 0.81888(17) 0.26845(12) 0.26737(14) 0.0281(8) Uani 1 1 d .
N4 N 0.61443(18) 0.25564(15) 0.29929(15) 0.0341(9) Uani 1 1 d .
H4 H 0.5873 0.2658 0.3175 0.041 Uiso 1 1 calc R
N5 N 0.5393(2) 0.73395(14) 0.67146(17) 0.0410(11) Uani 1 1 d .
N6 N 0.54775(17) 0.69951(12) 0.70320(14) 0.0286(8) Uani 1 1 d .
N7 N 0.62389(18) 0.70458(13) 0.66089(14) 0.0316(9) Uani 1 1 d .
N8 N 0.8150(2) 0.76061(16) 0.62415(16) 0.0427(11) Uani 1 1 d .
H8 H 0.8416 0.7580 0.6030 0.051 Uiso 1 1 calc R
N9 N 0.81997(17) 0.47293(14) 0.51979(13) 0.0292(8) Uani 1 1 d .
N10 N 0.82058(18) 0.44774(13) 0.48007(14) 0.0300(9) Uani 1 1 d .
N11 N 0.90373(18) 0.44164(14) 0.51388(14) 0.0318(9) Uani 1 1 d .
N12 N 1.10946(17) 0.43433(14) 0.48463(14) 0.0302(9) Uani 1 1 d .
H12 H 1.1418 0.4243 0.4961 0.036 Uiso 1 1 calc R
N13 N 0.67268(17) 0.52071(13) 0.48708(14) 0.0284(8) Uani 1 1 d .
N14 N 0.67055(17) 0.49441(12) 0.44690(13) 0.0266(8) Uani 1 1 d .
N15 N 0.59663(17) 0.53936(13) 0.44786(14) 0.0288(8) Uani 1 1 d .
N16 N 0.40495(19) 0.59351(15) 0.48515(19) 0.0461(12) Uani 1 1 d .
H16A H 0.3781 0.6128 0.4772 0.055 Uiso 1 1 calc R
O1 O 0.76764(18) 0.40238(15) 0.36987(17) 0.0556(12) Uani 1 1 d .
O2 O 0.68905(18) 0.37944(15) 0.40309(15) 0.0532(11) Uani 1 1 d .
O3 O 0.63057(17) 0.21002(14) 0.23888(15) 0.0497(10) Uani 1 1 d .
O4 O 0.73396(17) 0.57364(12) 0.58607(13) 0.0396(8) Uani 1 1 d .
O5 O 0.79329(15) 0.61071(13) 0.54028(13) 0.0418(9) Uani 1 1 d .
O6 O 0.78520(19) 0.80344(14) 0.68311(18) 0.0581(12) Uani 1 1 d .
O7 O 0.99488(19) 0.35358(17) 0.64637(16) 0.0607(12) Uani 1 1 d .
O8 O 1.07042(19) 0.32511(16) 0.61317(16) 0.0597(12) Uani 1 1 d .
O9 O 1.07334(16) 0.48050(12) 0.42931(13) 0.0395(8) Uani 1 1 d .
O10 O 0.5314(2) 0.63638(14) 0.31170(16) 0.0540(11) Uani 1 1 d .
O11 O 0.46460(19) 0.67988(15) 0.34422(18) 0.0606(13) Uani 1 1 d .
O12 O 0.42852(17) 0.53995(16) 0.53625(16) 0.0547(11) Uani 1 1 d .

loop_
_atom_site_aniso_label
_atom_site_aniso_U_11
_atom_site_aniso_U_22
_atom_site_aniso_U_33
_atom_site_aniso_U_23
_atom_site_aniso_U_13
_atom_site_aniso_U_12
C1 0.030(3) 0.040(3) 0.044(3) -0.020(2) -0.005(2) 0.011(2)
C2 0.032(3) 0.031(2) 0.034(2) -0.0082(19) 0.002(2) 0.009(2)
C3 0.020(2) 0.032(2) 0.048(3) -0.008(2) 0.000(2) 0.0022(18)
C4 0.021(2) 0.029(2) 0.037(3) -0.0053(19) 0.008(2) 0.0057(18)
C5 0.031(3) 0.027(2) 0.033(2) -0.0090(19) 0.009(2) 0.0035(18)
C6 0.021(2) 0.033(2) 0.031(2) -0.0025(18) 0.0022(19) 0.0020(18)
C7 0.028(3) 0.036(3) 0.032(2) -0.0080(19) 0.008(2) 0.0105(19)
C8 0.036(3) 0.040(3) 0.038(3) 0.006(2) 0.003(2) 0.009(2)
C9 0.030(3) 0.030(2) 0.024(2) -0.0050(17) 0.0025(19) -0.0023(19)
C10 0.035(3) 0.025(2) 0.040(3) -0.001(2) 0.008(2) 0.0064(19)
C11 0.044(3) 0.041(3) 0.063(4) 0.016(3) 0.033(3) 0.009(2)
C12 0.026(2) 0.033(2) 0.036(3) -0.003(2) 0.000(2) 0.0068(19)
C13 0.034(3) 0.026(2) 0.045(3) 0.000(2) -0.007(2) 0.0066(19)
C14 0.034(3) 0.041(3) 0.044(3) -0.005(2) -0.009(2) -0.006(2)
C15 0.039(3) 0.056(3) 0.046(3) 0.019(2) -0.006(2) -0.002(2)
C16 0.036(3) 0.061(4) 0.075(4) 0.017(3) -0.020(3) -0.020(3)
C17 0.063(4) 0.048(3) 0.093(5) -0.016(3) -0.001(4) -0.017(3)
C18 0.045(3) 0.030(2) 0.053(3) 0.006(2) -0.009(3) -0.001(2)
C19 0.046(4) 0.111(6) 0.065(4) 0.011(4) 0.001(3) -0.028(4)
C20 0.025(2) 0.041(3) 0.036(3) -0.009(2) -0.005(2) 0.007(2)
C21 0.027(3) 0.041(3) 0.030(2) -0.008(2) 0.006(2) 0.009(2)
C22 0.028(2) 0.030(2) 0.030(2) -0.0028(18) 0.006(2) -0.0019(18)
C23 0.028(3) 0.031(2) 0.031(2) 0.0002(18) 0.012(2) 0.0058(18)
C24 0.026(2) 0.030(2) 0.042(3) -0.005(2) 0.011(2) 0.0034(18)
C25 0.035(3) 0.037(3) 0.030(2) -0.002(2) 0.009(2) -0.003(2)
C26 0.030(3) 0.041(3) 0.030(2) 0.0004(19) 0.009(2) 0.005(2)
C27 0.036(3) 0.042(3) 0.039(3) 0.005(2) 0.010(2) 0.011(2)
C28 0.027(2) 0.024(2) 0.029(2) -0.0047(17) 0.0078(19) -0.0041(17)
C29 0.030(3) 0.033(3) 0.045(3) 0.006(2) 0.015(2) 0.009(2)
C30 0.043(4) 0.068(4) 0.062(4) 0.027(3) 0.033(3) 0.012(3)
C31 0.036(3) 0.028(2) 0.044(3) 0.000(2) 0.005(2) 0.000(2)
C32 0.041(3) 0.036(3) 0.056(3) 0.010(2) -0.005(3) -0.007(2)
C33 0.044(3) 0.048(3) 0.067(4) 0.011(3) 0.004(3) -0.011(3)
C34 0.042(3) 0.047(3) 0.089(5) 0.022(3) 0.005(3) -0.013(3)
C35 0.061(4) 0.049(4) 0.094(5) 0.026(3) -0.026(3) -0.023(3)
C36 0.092(6) 0.055(4) 0.082(5) 0.007(3) -0.017(4) -0.032(4)
C37 0.079(5) 0.038(3) 0.076(4) 0.000(3) -0.002(4) -0.011(3)
C38 0.048(4) 0.091(6) 0.121(7) 0.027(5) 0.019(4) -0.019(4)
C39 0.028(3) 0.050(3) 0.045(3) 0.018(2) -0.012(3) -0.003(2)
C40 0.026(2) 0.033(2) 0.041(3) 0.009(2) -0.010(2) -0.0004(19)
C41 0.023(3) 0.045(3) 0.046(3) 0.006(2) 0.002(2) 0.008(2)
C42 0.022(2) 0.030(2) 0.032(2) 0.0018(18) -0.0066(19) 0.0104(18)
C43 0.029(2) 0.0234(19) 0.032(2) 0.0063(18) -0.007(2) 0.0067(19)
C44 0.022(2) 0.026(2) 0.033(2) 0.0016(18) -0.0077(19) 0.0044(17)
C45 0.024(2) 0.034(2) 0.039(3) 0.009(2) -0.006(2) 0.0026(19)
C46 0.033(3) 0.071(4) 0.049(3) -0.020(3) -0.009(3) 0.023(3)
C47 0.024(2) 0.038(3) 0.032(2) -0.0023(19) -0.001(2) 0.0102(19)
C48 0.028(2) 0.034(2) 0.025(2) -0.0005(19) -0.006(2) 0.0046(19)
C49 0.048(3) 0.058(3) 0.037(3) -0.012(2) -0.013(3) 0.005(3)
C50 0.040(3) 0.032(2) 0.030(2) 0.0003(19) -0.006(2) 0.003(2)
C51 0.037(3) 0.035(3) 0.029(2) 0.0006(18) -0.004(2) -0.009(2)
C52 0.046(3) 0.039(3) 0.034(3) -0.007(2) 0.002(3) -0.008(2)
C53 0.038(3) 0.047(3) 0.050(3) -0.015(3) 0.008(3) -0.004(2)
C54 0.043(3) 0.067(4) 0.046(3) -0.015(3) 0.014(3) -0.022(3)
C55 0.059(4) 0.059(4) 0.038(3) 0.001(3) 0.010(3) -0.008(3)
C56 0.064(4) 0.037(3) 0.041(3) 0.005(2) -0.003(3) -0.008(3)
C57 0.043(4) 0.055(4) 0.090(5) -0.012(4) 0.006(4) 0.007(3)
C58 0.018(2) 0.044(3) 0.057(3) 0.022(2) -0.014(2) -0.003(2)
C59 0.029(2) 0.026(2) 0.052(3) 0.012(2) -0.017(2) -0.0006(19)
C60 0.026(2) 0.025(2) 0.045(3) 0.0051(19) -0.007(2) 0.0017(18)
C61 0.027(2) 0.026(2) 0.045(3) 0.0028(19) -0.013(2) 0.0092(18)
C62 0.027(2) 0.029(2) 0.040(3) 0.0038(19) -0.004(2) 0.0078(19)
C63 0.024(2) 0.027(2) 0.056(3) 0.006(2) -0.008(2) 0.0059(19)
C64 0.024(2) 0.027(2) 0.061(3) 0.006(2) -0.011(2) 0.0039(19)
C65 0.038(3) 0.036(3) 0.043(3) -0.001(2) -0.011(2) 0.008(2)
C66 0.027(2) 0.026(2) 0.034(2) 0.0027(18) 0.003(2) 0.0045(18)
C67 0.026(3) 0.033(2) 0.033(2) 0.0024(19) -0.001(2) 0.0084(19)
C68 0.038(3) 0.055(3) 0.046(3) -0.013(3) -0.015(2) 0.028(3)
C69 0.035(3) 0.029(2) 0.046(3) -0.009(2) 0.003(2) -0.001(2)
C70 0.036(3) 0.044(3) 0.065(4) -0.019(3) -0.001(3) 0.001(2)
C71 0.037(3) 0.057(3) 0.081(4) -0.016(3) -0.002(3) 0.006(3)
C72 0.048(4) 0.058(4) 0.093(5) -0.029(3) -0.002(3) 0.006(3)
C73 0.066(5) 0.079(5) 0.081(5) -0.032(4) 0.018(4) -0.010(3)
C74 0.058(4) 0.088(5) 0.066(4) -0.018(4) 0.016(3) -0.008(4)
C75 0.061(4) 0.068(4) 0.055(4) -0.015(3) 0.011(3) -0.006(3)
C76 0.074(6) 0.085(6) 0.123(7) -0.026(5) 0.022(5) 0.036(4)
Ag1 0.02652(19) 0.0419(2) 0.0417(2) -0.01925(17) -0.01024(17) 0.01494(14)
Ag2 0.0319(2) 0.0392(2) 0.0374(2) -0.01144(16) -0.00786(17) 0.01652(15)
Ag3 0.02907(19) 0.03408(18) 0.0420(2) 0.01428(16) 0.01631(17) 0.00756(14)
Ag4 0.0383(2) 0.0497(2) 0.0601(3) 0.0327(2) 0.0283(2) 0.02015(18)
N1 0.028(2) 0.0284(18) 0.0312(19) -0.0028(16) 0.0143(19) -0.0041(15)
N2 0.030(2) 0.0243(18) 0.032(2) 0.0026(15) 0.0065(17) 0.0020(16)
N3 0.026(2) 0.0247(18) 0.034(2) -0.0046(15) 0.0079(17) 0.0046(15)
N4 0.023(2) 0.041(2) 0.038(2) -0.0082(18) 0.0070(18) 0.0029(17)
N5 0.041(3) 0.035(2) 0.048(3) 0.020(2) 0.015(2) 0.0096(18)
N6 0.029(2) 0.0233(18) 0.033(2) -0.0023(15) 0.0094(17) 0.0034(16)
N7 0.027(2) 0.0272(19) 0.040(2) -0.0057(16) 0.0149(18) 0.0018(16)
N8 0.032(2) 0.055(3) 0.041(2) -0.011(2) 0.019(2) -0.010(2)
N9 0.025(2) 0.035(2) 0.029(2) 0.0018(16) -0.0020(16) 0.0049(16)
N10 0.024(2) 0.032(2) 0.034(2) -0.0026(16) -0.0064(17) 0.0029(16)
N11 0.023(2) 0.041(2) 0.031(2) 0.0050(17) -0.0051(17) 0.0073(17)
N12 0.024(2) 0.032(2) 0.034(2) 0.0061(16) -0.0021(17) 0.0021(16)
N13 0.028(2) 0.0287(19) 0.0283(19) 0.0004(15) -0.0026(18) 0.0073(16)
N14 0.025(2) 0.0274(18) 0.0278(19) -0.0031(15) 0.0011(16) 0.0063(16)
N15 0.022(2) 0.030(2) 0.035(2) 0.0008(16) -0.0076(16) 0.0131(16)
N16 0.025(2) 0.038(2) 0.076(3) 0.010(2) 0.009(2) 0.0150(19)
O1 0.040(2) 0.053(2) 0.073(3) -0.034(2) -0.009(2) 0.0014(19)
O2 0.041(2) 0.057(2) 0.062(3) -0.031(2) 0.001(2) 0.0122(19)
O3 0.039(2) 0.056(2) 0.053(2) -0.0273(19) 0.0047(19) -0.0002(18)
O4 0.042(2) 0.034(2) 0.043(2) -0.0149(16) 0.0005(17) 0.0033(16)
O5 0.0326(19) 0.050(2) 0.043(2) -0.0212(17) 0.0166(17) 0.0052(15)
O6 0.048(3) 0.047(2) 0.078(3) -0.023(2) 0.021(2) -0.0077(18)
O7 0.045(2) 0.086(3) 0.051(2) 0.040(2) 0.006(2) 0.002(2)
O8 0.044(2) 0.074(3) 0.061(3) 0.037(2) -0.008(2) 0.018(2)
O9 0.040(2) 0.0406(19) 0.038(2) 0.0136(16) -0.0010(17) 0.0103(15)
O10 0.064(3) 0.042(2) 0.056(3) 0.027(2) -0.014(2) 0.0019(19)
O11 0.049(3) 0.051(2) 0.082(3) 0.039(2) -0.012(2) 0.006(2)
O12 0.036(2) 0.075(3) 0.054(2) 0.020(2) 0.002(2) 0.020(2)

loop_
_atom_type_symbol
_atom_type_description
_atom_type_scat_dispersion_real
_atom_type_scat_dispersion_imag
_atom_type_scat_source
C C -0.0020 0.0020 'International Tables Vol C Tables 4.2.6.8 and 6.1.1.4'
H H 0.0000 0.0000 'International Tables Vol C Tables 4.2.6.8 and 6.1.1.4'
Ag Ag -0.8860 1.4500 'International Tables Vol C Tables 4.2.6.8 and 6.1.1.4'
N N -0.0030 0.0050 'International Tables Vol C Tables 4.2.6.8 and 6.1.1.4'
O O -0.0040 0.0080 'International Tables Vol C Tables 4.2.6.8 and 6.1.1.4'

loop_
_geom_angle_atom_site_label_1
_geom_angle_atom_site_label_2
_geom_angle_atom_site_label_3
_geom_angle
_geom_angle_site_symmetry_1
_geom_angle_site_symmetry_3
O2 C1 O1 122.8(5) . .
O2 C1 C2 119.5(5) . .
O1 C1 C2 117.7(5) . .
C7 C2 C3 120.2(4) . .
C7 C2 C1 120.1(4) . .
C3 C2 C1 119.5(5) . .
C4 C3 C2 117.7(5) . .
C4 C3 H3 121.2 . .
C2 C3 H3 121.2 . .
C3 C4 C5 123.6(4) . .
C3 C4 N3 118.0(4) . .
C5 C4 N3 118.4(4) . .
C6 C5 C4 117.5(4) . .
C6 C5 H5 121.3 . .
C4 C5 H5 121.3 . .
C5 C6 C7 119.1(4) . .
C5 C6 N4 123.1(4) . .
C7 C6 N4 117.8(4) . .
C2 C7 C6 121.8(4) . .
C2 C7 H7 119.1 . .
C6 C7 H7 119.1 . .
C9 C8 H8A 109.5 . .
C9 C8 H8B 109.5 . .
H8A C8 H8B 109.5 . .
C9 C8 H8C 109.5 . .
H8A C8 H8C 109.5 . .
H8B C8 H8C 109.5 . .
N2 C9 N3 109.9(4) . .
N2 C9 C8 126.0(4) . .
N3 C9 C8 124.1(4) . .
N1 C10 N3 108.9(4) . .
N1 C10 C11 127.0(5) . .
N3 C10 C11 124.1(5) . .
C10 C11 H11A 109.5 . .
C10 C11 H11B 109.5 . .
H11A C11 H11B 109.5 . .
C10 C11 H11C 109.5 . .
H11A C11 H11C 109.5 . .
H11B C11 H11C 109.5 . .
O3 C12 N4 122.2(5) . .
O3 C12 C13 122.1(5) . .
N4 C12 C13 115.8(4) . .
C14 C13 C18 118.8(5) . .
C14 C13 C12 123.1(5) . .
C18 C13 C12 118.0(5) . .
C13 C14 C15 122.7(5) . .
C13 C14 H14 118.7 . .
C15 C14 H14 118.7 . .
C14 C15 C16 116.5(6) . .
C14 C15 C19 120.6(6) . .
C16 C15 C19 122.8(6) . .
C17 C16 C15 120.1(6) . .
C17 C16 H16 120.0 . .
C15 C16 H16 120.0 . .
C18 C17 C16 121.4(6) . .
C18 C17 H17 119.3 . .
C16 C17 H17 119.3 . .
C17 C18 C13 120.5(6) . .
C17 C18 H18 119.8 . .
C13 C18 H18 119.8 . .
C15 C19 H19A 109.5 . .
C15 C19 H19B 109.5 . .
H19A C19 H19B 109.5 . .
C15 C19 H19C 109.5 . .
H19A C19 H19C 109.5 . .
H19B C19 H19C 109.5 . .
O4 C20 O5 124.7(5) . .
O4 C20 C21 116.1(5) . .
O5 C20 C21 119.2(5) . .
C22 C21 C26 118.2(4) . .
C22 C21 C20 121.8(5) . .
C26 C21 C20 120.0(4) . .
C23 C22 C21 119.8(5) . .
C23 C22 H22 120.1 . .
C21 C22 H22 120.1 . .
C24 C23 C22 122.6(4) . .
C24 C23 N7 117.9(4) . .
C22 C23 N7 119.5(4) . .
C23 C24 C25 118.1(4) . .
C23 C24 H24 121.0 . .
C25 C24 H24 121.0 . .
C26 C25 C24 119.5(5) . .
C26 C25 N8 118.0(5) . .
C24 C25 N8 122.5(4) . .
C25 C26 C21 121.7(5) . .
C25 C26 H26 119.1 . .
C21 C26 H26 119.1 . .
C28 C27 H27A 109.5 . .
C28 C27 H27B 109.5 . .
H27A C27 H27B 109.5 . .
C28 C27 H27C 109.5 . .
H27A C27 H27C 109.5 . .
H27B C27 H27C 109.5 . .
N6 C28 N7 108.5(4) . .
N6 C28 C27 126.1(4) . .
N7 C28 C27 125.5(4) . .
N5 C29 N7 110.1(4) . .
N5 C29 C30 124.4(5) . .
N7 C29 C30 125.3(5) . .
C29 C30 H30A 109.5 . .
C29 C30 H30B 109.5 . .
H30A C30 H30B 109.5 . .
C29 C30 H30C 109.5 . .
H30A C30 H30C 109.5 . .
H30B C30 H30C 109.5 . .
O6 C31 N8 121.7(5) . .
O6 C31 C32 120.0(5) . .
N8 C31 C32 118.2(5) . .
C37 C32 C33 118.4(6) . .
C37 C32 C31 119.7(6) . .
C33 C32 C31 121.9(5) . .
C32 C33 C34 120.7(7) . .
C32 C33 H33 119.6 . .
C34 C33 H33 119.6 . .
C35 C34 C33 118.8(7) . .
C35 C34 C38 122.6(7) . .
C33 C34 C38 118.6(7) . .
C34 C35 C36 121.8(6) . .
C34 C35 H35 119.1 . .
C36 C35 H35 119.1 . .
C35 C36 C37 120.3(7) . .
C35 C36 H36 119.8 . .
C37 C36 H36 119.8 . .
C32 C37 C36 120.0(8) . .
C32 C37 H37 120.0 . .
C36 C37 H37 120.0 . .
C34 C38 H38A 109.5 . .
C34 C38 H38B 109.5 . .
H38A C38 H38B 109.5 . .
C34 C38 H38C 109.5 . .
H38A C38 H38C 109.5 . .
H38B C38 H38C 109.5 . .
O7 C39 O8 124.4(5) . .
O7 C39 C40 119.0(5) . .
O8 C39 C40 116.6(5) . .
C45 C40 C41 119.7(5) . .
C45 C40 C39 120.7(4) . .
C41 C40 C39 119.6(5) . .
C42 C41 C40 118.3(5) . .
C42 C41 H41 120.9 . .
C40 C41 H41 120.9 . .
C41 C42 C43 124.7(4) . .
C41 C42 N11 119.1(4) . .
C43 C42 N11 116.1(4) . .
C42 C43 C44 117.6(4) . .
C42 C43 H43 121.2 . .
C44 C43 H43 121.2 . .
N12 C44 C45 116.4(4) . .
N12 C44 C43 124.9(4) . .
C45 C44 C43 118.6(4) . .
C40 C45 C44 120.9(4) . .
C40 C45 H45 119.5 . .
C44 C45 H45 119.5 . .
C47 C46 H46A 109.5 . .
C47 C46 H46B 109.5 . .
H46A C46 H46B 109.5 . .
C47 C46 H46C 109.5 . .
H46A C46 H46C 109.5 . .
H46B C46 H46C 109.5 . .
N10 C47 N11 109.9(4) . .
N10 C47 C46 125.5(4) . .
N11 C47 C46 124.6(4) . .
N9 C48 N11 108.7(4) . .
N9 C48 C49 125.1(5) . .
N11 C48 C49 126.1(4) . .
C48 C49 H49A 109.5 . .
C48 C49 H49B 109.5 . .
H49A C49 H49B 109.5 . .
C48 C49 H49C 109.5 . .
H49A C49 H49C 109.5 . .
H49B C49 H49C 109.5 . .
O9 C50 N12 122.1(5) . .
O9 C50 C51 121.9(4) . .
N12 C50 C51 115.9(4) . .
C52 C51 C56 118.6(5) . .
C52 C51 C50 123.2(4) . .
C56 C51 C50 118.2(5) . .
C53 C52 C51 121.6(5) . .
C53 C52 H52 119.2 . .
C51 C52 H52 119.2 . .
C52 C53 C54 118.1(6) . .
C52 C53 C57 119.7(6) . .
C54 C53 C57 122.2(6) . .
C53 C54 C55 121.9(6) . .
C53 C54 H54 119.0 . .
C55 C54 H54 119.0 . .
C56 C55 C54 119.2(6) . .
C56 C55 H55 120.4 . .
C54 C55 H55 120.4 . .
C55 C56 C51 120.5(6) . .
C55 C56 H56 119.7 . .
C51 C56 H56 119.7 . .
C53 C57 H57A 109.5 . .
C53 C57 H57B 109.5 . .
H57A C57 H57B 109.5 . .
C53 C57 H57C 109.5 . .
H57A C57 H57C 109.5 . .
H57B C57 H57C 109.5 . .
O10 C58 O11 124.8(5) . .
O10 C58 C59 117.9(5) . .
O11 C58 C59 117.3(6) . .
C64 C59 C60 119.3(5) . .
C64 C59 C58 120.4(4) . .
C60 C59 C58 120.3(5) . .
C61 C60 C59 118.6(5) . .
C61 C60 H60 120.7 . .
C59 C60 H60 120.7 . .
C60 C61 C62 122.9(4) . .
C60 C61 N15 120.1(5) . .
C62 C61 N15 116.9(4) . .
C61 C62 C63 118.0(5) . .
C61 C62 H62 121.0 . .
C63 C62 H62 121.0 . .
C64 C63 C62 119.9(5) . .
C64 C63 N16 118.0(4) . .
C62 C63 N16 122.1(5) . .
C63 C64 C59 121.3(5) . .
C63 C64 H64 119.3 . .
C59 C64 H64 119.3 . .
C66 C65 H65A 109.5 . .
C66 C65 H65B 109.5 . .
H65A C65 H65B 109.5 . .
C66 C65 H65C 109.5 . .
H65A C65 H65C 109.5 . .
H65B C65 H65C 109.5 . .
N14 C66 N15 108.5(4) . .
N14 C66 C65 126.3(4) . .
N15 C66 C65 125.2(4) . .
N13 C67 N15 109.5(4) . .
N13 C67 C68 124.8(5) . .
N15 C67 C68 125.7(4) . .
C67 C68 H68A 109.5 . .
C67 C68 H68B 109.5 . .
H68A C68 H68B 109.5 . .
C67 C68 H68C 109.5 . .
H68A C68 H68C 109.5 . .
H68B C68 H68C 109.5 . .
O12 C69 N16 120.6(5) . .
O12 C69 C70 121.5(5) . .
N16 C69 C70 117.8(5) . .
C71 C70 C75 118.7(6) . .
C71 C70 C69 123.6(6) . .
C75 C70 C69 117.7(6) . .
C70 C71 C72 118.6(8) . .
C70 C71 H71 120.7 . .
C72 C71 H71 120.7 . .
C73 C72 C71 119.3(7) . .
C73 C72 C76 124.7(8) . .
C71 C72 C76 115.9(8) . .
C74 C73 C72 122.4(8) . .
C74 C73 H73 118.8 . .
C72 C73 H73 118.8 . .
C73 C74 C75 120.8(9) . .
C73 C74 H74 119.6 . .
C75 C74 H74 119.6 . .
C74 C75 C70 120.2(8) . .
C74 C75 H75 119.9 . .
C70 C75 H75 119.9 . .
C72 C76 H76A 109.5 . .
C72 C76 H76B 109.5 . .
H76A C76 H76B 109.5 . .
C72 C76 H76C 109.5 . .
H76A C76 H76C 109.5 . .
H76B C76 H76C 109.5 . .
N14 Ag1 N10 121.10(14) . .
N14 Ag1 O1 132.22(15) . .
N10 Ag1 O1 106.64(15) . .
N9 Ag2 N13 120.79(14) . .
N9 Ag2 O4 131.76(15) . .
N13 Ag2 O4 104.61(14) . .
N6 Ag3 N1 121.89(14) 5_544 .
N6 Ag3 O10 131.21(15) 5_544 7_644
N1 Ag3 O10 106.54(15) . 7_644
N2 Ag4 N5 121.54(14) . 5_544
N2 Ag4 O8 107.15(14) . 3_754
N5 Ag4 O8 120.75(17) 5_544 3_754
N2 Ag4 O7 133.24(15) . 3_754
N5 Ag4 O7 103.30(16) 5_544 3_754
O8 Ag4 O7 52.23(15) 3_754 3_754
C10 N1 N2 106.8(4) . .
C10 N1 Ag3 134.0(3) . .
N2 N1 Ag3 118.6(3) . .
C9 N2 N1 109.1(4) . .
C9 N2 Ag4 131.4(3) . .
N1 N2 Ag4 119.0(3) . .
C9 N3 C10 105.2(4) . .
C9 N3 C4 127.7(4) . .
C10 N3 C4 126.8(4) . .
C12 N4 C6 127.9(4) . .
C12 N4 H4 116.1 . .
C6 N4 H4 116.1 . .
C29 N5 N6 106.9(4) . .
C29 N5 Ag4 130.7(3) . 5_455
N6 N5 Ag4 120.4(3) . 5_455
C28 N6 N5 108.8(4) . .
C28 N6 Ag3 134.6(3) . 5_455
N5 N6 Ag3 116.6(3) . 5_455
C29 N7 C28 105.7(4) . .
C29 N7 C23 125.6(4) . .
C28 N7 C23 128.7(4) . .
C31 N8 C25 129.2(4) . .
C31 N8 H8 115.4 . .
C25 N8 H8 115.4 . .
C48 N9 N10 108.5(4) . .
C48 N9 Ag2 131.4(3) . .
N10 N9 Ag2 119.9(3) . .
C47 N10 N9 106.6(4) . .
C47 N10 Ag1 133.4(3) . .
N9 N10 Ag1 119.8(3) . .
C47 N11 C48 106.3(4) . .
C47 N11 C42 127.3(4) . .
C48 N11 C42 125.9(4) . .
C50 N12 C44 128.0(4) . .
C50 N12 H12 116.0 . .
C44 N12 H12 116.0 . .
C67 N13 N14 107.4(4) . .
C67 N13 Ag2 131.5(3) . .
N14 N13 Ag2 121.1(3) . .
C66 N14 N13 108.4(4) . .
C66 N14 Ag1 134.1(3) . .
N13 N14 Ag1 117.1(3) . .
C67 N15 C66 106.3(4) . .
C67 N15 C61 124.7(4) . .
C66 N15 C61 128.9(4) . .
C69 N16 C63 127.9(4) . .
C69 N16 H16A 116.0 . .
C63 N16 H16A 116.0 . .
C1 O1 Ag1 98.1(3) . .
C20 O4 Ag2 112.7(3) . .
C39 O7 Ag4 91.6(4) . 3_755
C39 O8 Ag4 90.7(3) . 3_755
C58 O10 Ag3 112.4(3) . 7_654

loop_
_geom_bond_atom_site_label_1
_geom_bond_atom_site_label_2
_geom_bond_distance
_geom_bond_site_symmetry_2
C1 O2 1.222(7) .
C1 O1 1.269(7) .
C1 C2 1.522(6) .
C2 C7 1.366(7) .
C2 C3 1.388(7) .
C3 C4 1.382(7) .
C3 H3 0.9500 .
C4 C5 1.395(7) .
C4 N3 1.438(6) .
C5 C6 1.394(7) .
C5 H5 0.9500 .
C6 C7 1.401(7) .
C6 N4 1.402(6) .
C7 H7 0.9500 .
C8 C9 1.494(7) .
C8 H8A 0.9800 .
C8 H8B 0.9800 .
C8 H8C 0.9800 .
C9 N2 1.282(6) .
C9 N3 1.350(6) .
C10 N1 1.300(7) .
C10 N3 1.398(6) .
C10 C11 1.480(7) .
C11 H11A 0.9800 .
C11 H11B 0.9800 .
C11 H11C 0.9800 .
C12 O3 1.231(6) .
C12 N4 1.339(7) .
C12 C13 1.527(7) .
C13 C14 1.363(8) .
C13 C18 1.374(8) .
C14 C15 1.400(8) .
C14 H14 0.9500 .
C15 C16 1.400(10) .
C15 C19 1.446(11) .
C16 C17 1.375(11) .
C16 H16 0.9500 .
C17 C18 1.348(9) .
C17 H17 0.9500 .
C18 H18 0.9500 .
C19 H19A 0.9800 .
C19 H19B 0.9800 .
C19 H19C 0.9800 .
C20 O4 1.248(7) .
C20 O5 1.255(6) .
C20 C21 1.492(7) .
C21 C22 1.391(7) .
C21 C26 1.398(8) .
C22 C23 1.380(6) .
C22 H22 0.9500 .
C23 C24 1.377(7) .
C23 N7 1.436(6) .
C24 C25 1.407(7) .
C24 H24 0.9500 .
C25 C26 1.387(7) .
C25 N8 1.422(7) .
C26 H26 0.9500 .
C27 C28 1.465(7) .
C27 H27A 0.9800 .
C27 H27B 0.9800 .
C27 H27C 0.9800 .
C28 N6 1.300(6) .
C28 N7 1.378(6) .
C29 N5 1.299(7) .
C29 N7 1.365(7) .
C29 C30 1.489(7) .
C30 H30A 0.9800 .
C30 H30B 0.9800 .
C30 H30C 0.9800 .
C31 O6 1.250(7) .
C31 N8 1.321(7) .
C31 C32 1.484(8) .
C32 C37 1.381(9) .
C32 C33 1.407(9) .
C33 C34 1.409(8) .
C33 H33 0.9500 .
C34 C35 1.348(12) .
C34 C38 1.498(12) .
C35 C36 1.367(13) .
C35 H35 0.9500 .
C36 C37 1.396(10) .
C36 H36 0.9500 .
C37 H37 0.9500 .
C38 H38A 0.9800 .
C38 H38B 0.9800 .
C38 H38C 0.9800 .
C39 O7 1.211(7) .
C39 O8 1.258(7) .
C39 C40 1.511(7) .
C40 C45 1.384(7) .
C40 C41 1.401(7) .
C41 C42 1.342(7) .
C41 H41 0.9500 .
C42 C43 1.375(7) .
C42 N11 1.457(6) .
C43 C44 1.413(6) .
C43 H43 0.9500 .
C44 N12 1.398(6) .
C44 C45 1.403(6) .
C45 H45 0.9500 .
C46 C47 1.499(7) .
C46 H46A 0.9800 .
C46 H46B 0.9800 .
C46 H46C 0.9800 .
C47 N10 1.320(6) .
C47 N11 1.355(7) .
C48 N9 1.316(6) .
C48 N11 1.360(6) .
C48 C49 1.500(7) .
C49 H49A 0.9800 .
C49 H49B 0.9800 .
C49 H49C 0.9800 .
C50 O9 1.240(6) .
C50 N12 1.359(6) .
C50 C51 1.480(8) .
C51 C52 1.406(8) .
C51 C56 1.416(7) .
C52 C53 1.394(8) .
C52 H52 0.9500 .
C53 C54 1.394(10) .
C53 C57 1.506(9) .
C54 C55 1.402(10) .
C54 H54 0.9500 .
C55 C56 1.382(9) .
C55 H55 0.9500 .
C56 H56 0.9500 .
C57 H57A 0.9800 .
C57 H57B 0.9800 .
C57 H57C 0.9800 .
C58 O10 1.256(8) .
C58 O11 1.267(7) .
C58 C59 1.510(7) .
C59 C64 1.397(8) .
C59 C60 1.405(7) .
C60 C61 1.359(7) .
C60 H60 0.9500 .
C61 C62 1.394(8) .
C61 N15 1.436(6) .
C62 C63 1.404(7) .
C62 H62 0.9500 .
C63 C64 1.363(8) .
C63 N16 1.427(7) .
C64 H64 0.9500 .
C65 C66 1.461(7) .
C65 H65A 0.9800 .
C65 H65B 0.9800 .
C65 H65C 0.9800 .
C66 N14 1.305(6) .
C66 N15 1.382(6) .
C67 N13 1.301(6) .
C67 N15 1.376(6) .
C67 C68 1.472(7) .
C68 H68A 0.9800 .
C68 H68B 0.9800 .
C68 H68C 0.9800 .
C69 O12 1.221(7) .
C69 N16 1.360(7) .
C69 C70 1.504(8) .
C70 C71 1.379(9) .
C70 C75 1.382(10) .
C71 C72 1.435(10) .
C71 H71 0.9500 .
C72 C73 1.322(13) .
C72 C76 1.516(12) .
C73 C74 1.319(13) .
C73 H73 0.9500 .
C74 C75 1.371(10) .
C74 H74 0.9500 .
C75 H75 0.9500 .
C76 H76A 0.9800 .
C76 H76B 0.9800 .
C76 H76C 0.9800 .
Ag1 N14 2.227(4) .
Ag1 N10 2.246(4) .
Ag1 O1 2.362(4) .
Ag2 N9 2.182(4) .
Ag2 N13 2.241(4) .
Ag2 O4 2.288(3) .
Ag3 N6 2.225(4) 5_544
Ag3 N1 2.267(4) .
Ag3 O10 2.294(4) 7_644
Ag4 N2 2.203(4) .
Ag4 N5 2.226(4) 5_544
Ag4 O8 2.479(4) 3_754
Ag4 O7 2.484(4) 3_754
N1 N2 1.386(5) .
N4 H4 0.8800 .
N5 N6 1.390(6) .
N5 Ag4 2.226(4) 5_455
N6 Ag3 2.225(4) 5_455
N8 H8 0.8800 .
N9 N10 1.377(6) .
N12 H12 0.8800 .
N13 N14 1.407(5) .
N16 H16A 0.8800 .
O7 Ag4 2.484(4) 3_755
O8 Ag4 2.479(4) 3_755
O10 Ag3 2.294(4) 7_654
